data_4062655
loop_
_publ_author_name
'  Pr\'ocoro Gamero-Melo'
'  Marisol Cervantes V\'asquez'
'  Armando Ram\'irez Monroy '
'  M. Esther S\'anchez Castro'

_publ_section_title
;
'Synthesis, NMR, and X-ray Molecular Structure of a Novel Butadiensulfinate
Iridium Dimer and its transformation into Mononuclear
Cp*IrCl[(1,2,5-\h)SO^2^CH=CRCH=CHR]Complex'
;
_journal_name_full Organometallics
_journal_paper_doi 10.1021/om040021s
_journal_year 2004
_chemical_formula_sum 'C20 H32 Cl2 Ir Li O3 S'
_chemical_formula_weight 622.56
_space_group_IT_number 14
_symmetry_cell_setting monoclinic
_symmetry_space_group_name_Hall '-P 2yn'
_symmetry_space_group_name_H-M 'P 1 21/n 1'
_cell_angle_alpha 90.00
_cell_angle_beta 103.2310(1)
_cell_angle_gamma 90.00
_cell_formula_units_Z 4
_cell_length_a 12.5492(3)
_cell_length_b 15.3825(4)
_cell_length_c 12.9700(4)
_cell_measurement_temperature 203
_cell_volume 2437.24(11)
_diffrn_ambient_temperature 203
_exptl_crystal_density_diffrn 1.697
_cod_depositor_comments
;
The following automatic conversions were performed:
'_symmetry_cell_setting' value 'Monoclinic' changed to 'monoclinic'
according to '/home/saulius/struct/CIF-dictionaries/cif_core.dic'
dictionary named 'cif_core.dic' version 2.4.1 from 2010-06-29.

Automatic conversion script
Id: cif_fix_enum 1527 2010-12-29 10:47:43Z saulius 
;
_cod_original_sg_symbol_H-M 'P 21/n'
_cod_database_code 4062655

loop_
_symmetry_equiv_pos_as_xyz
'x, y, z'
'-x+1/2, y+1/2, -z+1/2'
'-x, -y, -z'
'x-1/2, -y-1/2, z-1/2'

loop_
_atom_site_label
_atom_site_type_symbol
_atom_site_fract_x
_atom_site_fract_y
_atom_site_fract_z
_atom_site_U_iso_or_equiv
_atom_site_adp_type
_atom_site_occupancy
_atom_site_symmetry_multiplicity
_atom_site_calc_flag
_atom_site_refinement_flags
_atom_site_disorder_assembly
_atom_site_disorder_group
Ir1 Ir 0.436563(18) 0.914359(14) 0.225454(17) 0.04212(9) Uani 1 1 d . . .
S1 S 0.49796(12) 0.87329(9) 0.39895(11) 0.0432(3) Uani 1 1 d . . .
Cl2 Cl 0.52142(15) 1.05366(10) 0.27430(12) 0.0619(4) Uani 1 1 d . . .
Cl1 Cl 0.60514(13) 0.86322(11) 0.18971(13) 0.0618(4) Uani 1 1 d . . .
O1 O 0.6027(3) 0.9121(2) 0.4557(3) 0.0525(10) Uani 1 1 d . . .
O2 O 0.4104(3) 0.8870(2) 0.4564(3) 0.0523(10) Uani 1 1 d . . .
C4 C 0.5246(5) 0.7604(4) 0.4014(5) 0.0484(15) Uani 1 1 d . . .
C12 C 0.2772(5) 0.8543(4) 0.2056(5) 0.0541(16) Uani 1 1 d . . .
C14 C 0.3012(5) 0.9761(4) 0.1078(5) 0.0533(15) Uani 1 1 d . . .
C10 C 0.3400(5) 0.9033(4) 0.0613(5) 0.0571(17) Uani 1 1 d . . .
C3 C 0.5123(5) 0.7009(4) 0.4729(5) 0.0486(15) Uani 1 1 d . . .
C13 C 0.2662(5) 0.9466(4) 0.2000(5) 0.0559(16) Uani 1 1 d . . .
C19 C 0.3003(6) 1.0687(4) 0.0693(6) 0.078(2) Uani 1 1 d . . .
H19A H 0.3384 1.0719 0.0113 0.118 Uiso 1 1 calc R . .
H19B H 0.3374 1.1061 0.1276 0.118 Uiso 1 1 calc R . .
H19C H 0.2245 1.0882 0.0438 0.118 Uiso 1 1 calc R . .
C11 C 0.3270(5) 0.8274(4) 0.1227(5) 0.0595(17) Uani 1 1 d . . .
C2 C 0.4802(5) 0.7203(5) 0.5704(5) 0.0577(18) Uani 1 1 d . . .
C15 C 0.3839(6) 0.9018(5) -0.0379(5) 0.083(2) Uani 1 1 d . . .
H15A H 0.3938 0.9615 -0.0603 0.125 Uiso 1 1 calc R . .
H15B H 0.3320 0.8714 -0.0943 0.125 Uiso 1 1 calc R . .
H15C H 0.4544 0.8714 -0.0234 0.125 Uiso 1 1 calc R . .
C17 C 0.2383(5) 0.7942(5) 0.2817(6) 0.080(2) Uani 1 1 d . . .
H17A H 0.1678 0.7686 0.2465 0.120 Uiso 1 1 calc R . .
H17B H 0.2297 0.8272 0.3439 0.120 Uiso 1 1 calc R . .
H17C H 0.2922 0.7478 0.3039 0.120 Uiso 1 1 calc R . .
C1 C 0.4539(6) 0.6658(5) 0.6380(6) 0.0655(19) Uani 1 1 d . . .
C5 C 0.4210(6) 0.6924(5) 0.7377(6) 0.089(3) Uani 1 1 d . . .
H5A H 0.4691 0.6640 0.7986 0.134 Uiso 1 1 calc R . .
H5B H 0.3451 0.6750 0.7336 0.134 Uiso 1 1 calc R . .
H5C H 0.4275 0.7557 0.7460 0.134 Uiso 1 1 calc R . .
C16 C 0.3476(6) 0.7342(5) 0.0950(7) 0.090(2) Uani 1 1 d . . .
H16A H 0.3696 0.7000 0.1602 0.136 Uiso 1 1 calc R . .
H16B H 0.4060 0.7327 0.0562 0.136 Uiso 1 1 calc R . .
H16C H 0.2804 0.7097 0.0507 0.136 Uiso 1 1 calc R . .
C18 C 0.2147(6) 1.0031(5) 0.2699(5) 0.079(2) Uani 1 1 d . . .
H18A H 0.2596 1.0553 0.2899 0.119 Uiso 1 1 calc R . .
H18B H 0.2100 0.9708 0.3338 0.119 Uiso 1 1 calc R . .
H18C H 0.1411 1.0202 0.2315 0.119 Uiso 1 1 calc R . .
O3 O 0.7833(4) 1.0513(3) 0.4543(4) 0.0703(13) Uani 1 1 d . . .
C6 C 0.5366(6) 0.6077(4) 0.4537(6) 0.069(2) Uani 1 1 d . . .
H6A H 0.5678 0.6037 0.3912 0.104 Uiso 1 1 calc R . .
H6B H 0.4687 0.5738 0.4417 0.104 Uiso 1 1 calc R . .
H6C H 0.5890 0.5847 0.5155 0.104 Uiso 1 1 calc R . .
C23 C 0.8187(7) 1.1347(5) 0.4291(7) 0.093(3) Uani 1 1 d . . .
H23A H 0.8842 1.1533 0.4827 0.112 Uiso 1 1 calc R . .
H23B H 0.7600 1.1783 0.4260 0.112 Uiso 1 1 calc R . .
C20 C 0.8339(6) 0.9874(5) 0.4000(7) 0.082(2) Uani 1 1 d . . .
H20A H 0.7809 0.9410 0.3707 0.099 Uiso 1 1 calc R . .
H20B H 0.8973 0.9606 0.4494 0.099 Uiso 1 1 calc R . .
C22 C 0.8449(10) 1.1243(6) 0.3235(7) 0.121(4) Uani 1 1 d . . .
H22A H 0.7817 1.1417 0.2664 0.145 Uiso 1 1 calc R . .
H22B H 0.9086 1.1607 0.3186 0.145 Uiso 1 1 calc R . .
C21 C 0.8698(10) 1.0324(6) 0.3145(8) 0.129(4) Uani 1 1 d . . .
H21A H 0.9494 1.0241 0.3216 0.155 Uiso 1 1 calc R . .
H21B H 0.8305 1.0095 0.2449 0.155 Uiso 1 1 calc R . .
Li1 Li 0.6285(8) 1.0335(6) 0.4483(7) 0.052(2) Uani 1 1 d . . .
H2 H 0.474(3) 0.770(3) 0.583(3) 0.005(11) Uiso 1 1 d . . .
H4 H 0.551(4) 0.746(4) 0.348(5) 0.052(18) Uiso 1 1 d . . .
H1 H 0.463(7) 0.595(5) 0.625(7) 0.13(3) Uiso 1 1 d . . .

loop_
_atom_site_aniso_label
_atom_site_aniso_U_11
_atom_site_aniso_U_22
_atom_site_aniso_U_33
_atom_site_aniso_U_23
_atom_site_aniso_U_13
_atom_site_aniso_U_12
Ir1 0.04896(14) 0.04422(14) 0.03434(13) 0.00275(11) 0.01197(9) 0.00043(12)
S1 0.0537(9) 0.0393(7) 0.0370(8) 0.0035(6) 0.0112(7) 0.0004(7)
Cl2 0.0888(12) 0.0486(8) 0.0458(9) 0.0050(7) 0.0102(8) -0.0114(8)
Cl1 0.0584(9) 0.0724(11) 0.0597(10) 0.0020(8) 0.0237(8) 0.0091(8)
O1 0.058(2) 0.050(2) 0.046(2) 0.0027(19) 0.0047(19) -0.007(2)
O2 0.072(3) 0.052(2) 0.040(2) 0.0018(17) 0.025(2) 0.004(2)
C4 0.052(4) 0.046(3) 0.049(4) 0.000(3) 0.014(3) 0.006(3)
C12 0.045(3) 0.065(4) 0.049(4) 0.008(3) 0.003(3) -0.012(3)
C14 0.050(4) 0.064(4) 0.044(4) 0.011(3) 0.006(3) 0.002(3)
C10 0.048(3) 0.082(5) 0.036(3) 0.003(3) -0.002(3) -0.001(3)
C3 0.056(4) 0.041(3) 0.045(4) 0.002(3) 0.004(3) -0.003(3)
C13 0.047(4) 0.075(4) 0.046(4) 0.007(3) 0.011(3) 0.007(3)
C19 0.077(5) 0.076(5) 0.079(5) 0.039(4) 0.012(4) 0.011(4)
C11 0.056(4) 0.064(4) 0.052(4) -0.007(3) -0.001(3) -0.007(3)
C2 0.067(4) 0.041(4) 0.064(5) -0.003(3) 0.013(4) -0.007(3)
C15 0.085(5) 0.130(7) 0.038(4) -0.006(4) 0.021(4) -0.013(5)
C17 0.058(4) 0.087(5) 0.092(6) 0.031(4) 0.013(4) -0.025(4)
C1 0.071(5) 0.067(5) 0.056(4) 0.017(4) 0.010(4) -0.010(4)
C5 0.102(6) 0.098(6) 0.072(6) 0.032(4) 0.029(5) -0.006(5)
C16 0.092(6) 0.075(5) 0.098(6) -0.028(4) 0.007(5) -0.008(4)
C18 0.073(5) 0.098(6) 0.071(5) 0.011(4) 0.026(4) 0.033(4)
O3 0.069(3) 0.081(3) 0.068(3) -0.002(3) 0.030(3) -0.012(3)
C6 0.079(5) 0.051(4) 0.076(5) 0.013(3) 0.012(4) 0.009(3)
C23 0.092(6) 0.083(6) 0.111(7) -0.016(5) 0.036(5) -0.029(5)
C20 0.068(5) 0.079(5) 0.109(7) 0.003(5) 0.037(5) 0.000(4)
C22 0.189(11) 0.102(7) 0.090(7) -0.005(5) 0.069(7) -0.049(7)
C21 0.198(11) 0.091(7) 0.138(9) -0.002(6) 0.119(8) 0.002(7)
Li1 0.063(6) 0.054(6) 0.040(5) -0.011(4) 0.016(5) -0.003(5)

loop_
_geom_bond_atom_site_label_1
_geom_bond_atom_site_label_2
_geom_bond_distance
_geom_bond_site_symmetry_2
_geom_bond_publ_flag
Ir1 C13 2.146(6) . ?
Ir1 C11 2.148(6) . ?
Ir1 C12 2.165(6) . ?
Ir1 C10 2.202(5) . ?
Ir1 C14 2.220(6) . ?
Ir1 S1 2.2941(14) . ?
Ir1 Cl1 2.3996(16) . ?
Ir1 Cl2 2.4121(15) . ?
S1 O2 1.477(4) . ?
S1 O1 1.477(4) . ?
S1 C4 1.768(6) . ?
S1 Li1 2.948(10) . ?
Cl2 Li1 2.368(10) . ?
O1 Li1 1.902(11) . ?
O2 Li1 1.881(10) 3_676 ?
C4 C3 1.337(8) . ?
C4 H4 0.86(6) . ?
C12 C11 1.423(9) . ?
C12 C13 1.428(9) . ?
C12 C17 1.512(9) . ?
C14 C10 1.409(9) . ?
C14 C13 1.438(8) . ?
C14 C19 1.509(8) . ?
C10 C11 1.444(9) . ?
C10 C15 1.512(9) . ?
C3 C2 1.444(9) . ?
C3 C6 1.497(8) . ?
C13 C18 1.504(9) . ?
C19 H19A 0.9800 . ?
C19 H19B 0.9800 . ?
C19 H19C 0.9800 . ?
C11 C16 1.514(9) . ?
C2 C1 1.308(9) . ?
C2 H2 0.78(4) . ?
C15 H15A 0.9800 . ?
C15 H15B 0.9800 . ?
C15 H15C 0.9800 . ?
C17 H17A 0.9800 . ?
C17 H17B 0.9800 . ?
C17 H17C 0.9800 . ?
C1 C5 1.502(10) . ?
C1 H1 1.11(8) . ?
C5 H5A 0.9800 . ?
C5 H5B 0.9800 . ?
C5 H5C 0.9800 . ?
C16 H16A 0.9800 . ?
C16 H16B 0.9800 . ?
C16 H16C 0.9800 . ?
C18 H18A 0.9800 . ?
C18 H18B 0.9800 . ?
C18 H18C 0.9800 . ?
O3 C23 1.419(9) . ?
O3 C20 1.438(8) . ?
O3 Li1 1.946(11) . ?
C6 H6A 0.9800 . ?
C6 H6B 0.9800 . ?
C6 H6C 0.9800 . ?
C23 C22 1.489(11) . ?
C23 H23A 0.9900 . ?
C23 H23B 0.9900 . ?
C20 C21 1.463(11) . ?
C20 H20A 0.9900 . ?
C20 H20B 0.9900 . ?
C22 C21 1.458(12) . ?
C22 H22A 0.9900 . ?
C22 H22B 0.9900 . ?
C21 H21A 0.9900 . ?
C21 H21B 0.9900 . ?
Li1 O2 1.881(10) 3_676 ?
